data_2021130
loop_
_publ_author_name
'Mnguni, Malitsatsi J.'
'Michael, Joseph P.'
'Lemmerer, Andreas'

_publ_section_title
;
 Binary polymorphic cocrystals: an update on the available literature in
 the Cambridge Structural Database, including a new polymorph of the
 pharmaceutical 1:1 cocrystal theophylline--3,4-dihydroxybenzoic acid
;
_journal_coeditor_code RH3004
_journal_issue 6
_journal_name_full 'Acta Crystallographica Section C'
_journal_page_first
;
;
_journal_paper_doi 10.1107/S2053229618006861
_journal_volume 74
_journal_year 2018
_chemical_formula_iupac 'C7 H8 N4 O2, C7 H6 O4'
_chemical_formula_moiety 'C7 H8 N4 O2, C7 H6 O4'
_chemical_formula_sum 'C14 H14 N4 O6'
_chemical_formula_weight 334.29
_chemical_name_common
;
Theophylline--3,4-dihydroxybenzoic acid (1/1)
;
_chemical_name_systematic
;
1,3-Dimethyl-2,3,6,7-tetrahydro-1<i>H</i>-purine-2,6-dione--\
3,4-dihydroxybenzoic acid (1/1)
;
_space_group_IT_number 61
_symmetry_cell_setting orthorhombic
_symmetry_space_group_name_Hall '-P 2ac 2ab'
_symmetry_space_group_name_H-M 'P b c a'
_atom_sites_solution_hydrogens mixed
_audit_conform_dict_name cif_core.dic
_audit_conform_dict_version 2.4.3
_audit_creation_method 'WinGX routine CIF_UPDATE'
_cell_angle_alpha 90
_cell_angle_beta 90
_cell_angle_gamma 90
_cell_formula_units_Z 8
_cell_length_a 6.7095(3)
_cell_length_b 13.7764(6)
_cell_length_c 30.7205(15)
_cell_measurement_reflns_used 2293
_cell_measurement_temperature 173(2)
_cell_measurement_theta_max 26.08
_cell_measurement_theta_min 2.65
_cell_volume 2839.6(2)
_computing_cell_refinement
;
SAINT-Plus (Bruker, 2016)
;
_computing_data_collection
;
APEX3 (Bruker, 2016)
;
_computing_data_reduction
;
SAINT-Plus and XPREP (Bruker, 2016)
;
_computing_molecular_graphics
;
ORTEP-3 for Windows (Farrugia, 2012) and DIAMOND (Brandenburg & Berndt,
1999)
;
_computing_publication_material
;
WinGX (Farrugia, 2012)
;
_computing_structure_refinement
;
SHELXL2014 (Sheldrick, 2015b)
;
_computing_structure_solution
;
SHELXT (Sheldrick, 2015a)
;
_diffrn_ambient_temperature 173(2)
_diffrn_measured_fraction_theta_full 0.999
_diffrn_measured_fraction_theta_max 0.999
_diffrn_measurement_device_type 'Bruker D8 Venture Photon CCD area detector'
_diffrn_measurement_method '\w scans'
_diffrn_radiation_monochromator graphite
_diffrn_radiation_type MoK\a
_diffrn_radiation_wavelength 0.71073
_diffrn_reflns_av_R_equivalents 0.0776
_diffrn_reflns_limit_h_max 8
_diffrn_reflns_limit_h_min -7
_diffrn_reflns_limit_k_max 18
_diffrn_reflns_limit_k_min -15
_diffrn_reflns_limit_l_max 33
_diffrn_reflns_limit_l_min -40
_diffrn_reflns_number 16271
_diffrn_reflns_theta_full 25.242
_diffrn_reflns_theta_max 27.998
_diffrn_reflns_theta_min 2.652
_diffrn_standards_number 0
_exptl_absorpt_coefficient_mu 0.125
_exptl_absorpt_correction_T_max 0.93
_exptl_absorpt_correction_T_min 0.9
_exptl_absorpt_correction_type multi-scan
_exptl_absorpt_process_details
;
(SADABS; Bruker, 2016)
;
_exptl_crystal_colour colourless
_exptl_crystal_density_diffrn 1.564
_exptl_crystal_density_method 'not measured'
_exptl_crystal_description needle
_exptl_crystal_F_000 1392
_exptl_crystal_size_max 0.394
_exptl_crystal_size_mid 0.123
_exptl_crystal_size_min 0.065
_refine_diff_density_max 0.231
_refine_diff_density_min -0.217
_refine_ls_extinction_method none
_refine_ls_goodness_of_fit_ref 0.999
_refine_ls_hydrogen_treatment mixed
_refine_ls_matrix_type full
_refine_ls_number_constraints 0
_refine_ls_number_parameters 235
_refine_ls_number_reflns 3425
_refine_ls_number_restraints 0
_refine_ls_restrained_S_all 0.999
_refine_ls_R_factor_all 0.1007
_refine_ls_R_factor_gt 0.0478
_refine_ls_shift/su_max 0
_refine_ls_shift/su_mean 0
_refine_ls_structure_factor_coef Fsqd
_refine_ls_weighting_details 'w=1/[\s^2^(Fo^2^)+(0.0522P)^2^+0.1208P] where P=(Fo^2^+2Fc^2^)/3'
_refine_ls_weighting_scheme calc
_refine_ls_wR_factor_gt 0.1007
_refine_ls_wR_factor_ref 0.1229
_reflns_number_gt 2037
_reflns_number_total 3425
_reflns_threshold_expression 'I > 2\s(I)'
_cod_data_source_file rh3004sup1.cif
_cod_data_source_block I
_cod_database_code 2021130

loop_
_symmetry_equiv_pos_as_xyz
'x, y, z'
'-x+1/2, -y, z+1/2'
'-x, y+1/2, -z+1/2'
'x+1/2, -y+1/2, -z'
'-x, -y, -z'
'x-1/2, y, -z-1/2'
'x, -y-1/2, z-1/2'
'-x-1/2, y-1/2, z'

loop_
_atom_site_type_symbol
_atom_site_label
_atom_site_fract_x
_atom_site_fract_y
_atom_site_fract_z
_atom_site_U_iso_or_equiv
_atom_site_adp_type
_atom_site_calc_flag
_atom_site_occupancy
C C1 0.0994(3) 0.32118(14) 0.44979(6) 0.0262(4) Uani d 1
C C2 0.0882(3) 0.25119(14) 0.41703(7) 0.0284(5) Uani d 1
H H2A 0.0994 0.1844 0.4243 0.034 Uiso calc 1
C C3 0.0612(3) 0.27805(14) 0.37428(6) 0.0261(4) Uani d 1
C C4 0.0513(3) 0.37639(15) 0.36375(6) 0.0271(5) Uani d 1
C C5 0.0679(3) 0.44622(15) 0.39604(7) 0.0289(5) Uani d 1
H H5 0.0644 0.5131 0.3886 0.035 Uiso calc 1
C C6 0.0897(3) 0.41878(14) 0.43916(6) 0.0280(5) Uani d 1
H H6 0.098 0.4667 0.4613 0.034 Uiso calc 1
C C7 0.1120(3) 0.28559(15) 0.49508(7) 0.0297(5) Uani d 1
O O1 0.1156(2) 0.35457(10) 0.52520(5) 0.0364(4) Uani d 1
O O2 0.1167(2) 0.19924(10) 0.50402(4) 0.0382(4) Uani d 1
O O3 0.0427(2) 0.21297(11) 0.34084(5) 0.0360(4) Uani d 1
O O4 0.0248(2) 0.40593(11) 0.32176(5) 0.0348(4) Uani d 1
H H1 0.110(4) 0.3251(19) 0.5541(10) 0.076(9) Uiso d 1
H H3 0.019(4) 0.158(2) 0.3509(9) 0.065(9) Uiso d 1
H H4 0.010(3) 0.3559(18) 0.3048(8) 0.047(7) Uiso d 1
C C8 0.0013(3) 0.32810(14) 0.20646(7) 0.0281(5) Uani d 1
C C9 0.0680(3) 0.26456(14) 0.13184(6) 0.0256(5) Uani d 1
C C10 0.0673(3) 0.36317(14) 0.11910(6) 0.0246(4) Uani d 1
C C11 0.0771(3) 0.50195(14) 0.08572(7) 0.0297(5) Uani d 1
H H11 0.0893 0.5486 0.0631 0.036 Uiso calc 1
C C12 0.0389(3) 0.43805(13) 0.14759(6) 0.0243(4) Uani d 1
C C13 -0.0421(3) 0.50175(15) 0.22021(7) 0.0344(5) Uani d 1
H H13A 0.054 0.5546 0.2161 0.052 Uiso calc 1
H H13B -0.0367 0.4791 0.2504 0.052 Uiso calc 1
H H13C -0.1766 0.5253 0.2137 0.052 Uiso calc 1
C C14 0.0475(4) 0.15563(15) 0.19476(7) 0.0418(6) Uani d 1
H H14A -0.0889 0.1322 0.1992 0.063 Uiso calc 1
H H14B 0.1179 0.1565 0.2227 0.063 Uiso calc 1
H H14C 0.1172 0.1124 0.1745 0.063 Uiso calc 1
N N2 0.0909(2) 0.40652(12) 0.07910(6) 0.0260(4) Uani d 1
N N1 0.0444(2) 0.52539(12) 0.12736(5) 0.0281(4) Uani d 1
N N3 0.0070(2) 0.42191(11) 0.19112(5) 0.0273(4) Uani d 1
N N4 0.0419(2) 0.25433(11) 0.17660(5) 0.0282(4) Uani d 1
O O5 -0.0369(2) 0.30865(10) 0.24435(4) 0.0363(4) Uani d 1
O O6 0.0889(2) 0.19269(10) 0.10814(4) 0.0315(4) Uani d 1
H H2 0.105(3) 0.3749(15) 0.0526(7) 0.034(6) Uiso d 1

loop_
_atom_site_aniso_label
_atom_site_aniso_U_11
_atom_site_aniso_U_22
_atom_site_aniso_U_33
_atom_site_aniso_U_12
_atom_site_aniso_U_13
_atom_site_aniso_U_23
C1 0.0259(11) 0.0303(11) 0.0223(10) -0.0017(8) -0.0017(8) 0.0014(8)
C2 0.0325(12) 0.0241(10) 0.0285(12) -0.0020(8) 0.0003(9) 0.0036(9)
C3 0.0285(11) 0.0251(11) 0.0248(11) -0.0022(8) 0.0014(8) -0.0022(8)
C4 0.0264(11) 0.0321(12) 0.0226(11) -0.0005(9) 0.0008(8) 0.0030(8)
C5 0.0314(11) 0.0265(11) 0.0288(12) -0.0019(9) 0.0018(9) 0.0040(9)
C6 0.0311(11) 0.0265(11) 0.0264(11) -0.0022(8) 0.0003(9) -0.0029(8)
C7 0.0312(12) 0.0317(12) 0.0264(11) -0.0027(9) -0.0012(9) -0.0023(9)
O1 0.0530(10) 0.0336(9) 0.0226(8) -0.0042(7) -0.0025(7) -0.0008(7)
O2 0.0589(10) 0.0288(9) 0.0269(8) -0.0012(7) -0.0018(7) 0.0041(6)
O3 0.0579(10) 0.0260(8) 0.0243(8) -0.0044(7) 0.0001(7) -0.0010(6)
O4 0.0515(10) 0.0305(9) 0.0224(8) -0.0009(7) -0.0009(7) 0.0020(7)
C8 0.0295(12) 0.0292(12) 0.0257(11) 0.0002(8) -0.0004(9) -0.0023(9)
C9 0.0272(11) 0.0269(11) 0.0227(11) -0.0008(8) -0.0004(8) -0.0005(8)
C10 0.0243(11) 0.0276(11) 0.0220(11) -0.0008(8) 0.0001(8) 0.0000(8)
C11 0.0354(12) 0.0256(11) 0.0282(12) -0.0022(9) -0.0001(9) 0.0020(9)
C12 0.0247(10) 0.0257(11) 0.0225(11) 0.0000(8) 0.0000(8) 0.0011(8)
C13 0.0458(14) 0.0324(12) 0.0249(12) 0.0020(10) 0.0012(10) -0.0052(9)
C14 0.0621(16) 0.0308(12) 0.0324(13) 0.0028(11) 0.0047(11) 0.0097(9)
N2 0.0335(10) 0.0249(9) 0.0197(9) -0.0006(7) 0.0012(7) 0.0005(7)
N1 0.0338(10) 0.0269(10) 0.0235(9) -0.0008(7) 0.0000(7) -0.0009(7)
N3 0.0336(10) 0.0257(9) 0.0227(9) 0.0020(7) 0.0006(7) -0.0010(7)
N4 0.0364(10) 0.0243(9) 0.0238(9) 0.0001(7) 0.0005(7) 0.0017(7)
O5 0.0500(10) 0.0373(9) 0.0218(8) -0.0004(7) 0.0036(7) 0.0023(7)
O6 0.0449(9) 0.0243(8) 0.0255(8) 0.0014(6) -0.0001(7) -0.0023(6)

loop_
_atom_type_symbol
_atom_type_description
_atom_type_scat_dispersion_real
_atom_type_scat_dispersion_imag
_atom_type_scat_source
C C 0.0033 0.0016 'International Tables Vol C Tables 4.2.6.8 and 6.1.1.4'
H H 0 0 'International Tables Vol C Tables 4.2.6.8 and 6.1.1.4'
N N 0.0061 0.0033 'International Tables Vol C Tables 4.2.6.8 and 6.1.1.4'
O O 0.0106 0.006 'International Tables Vol C Tables 4.2.6.8 and 6.1.1.4'

loop_
_exptl_crystal_face_index_h
_exptl_crystal_face_index_k
_exptl_crystal_face_index_l
_exptl_crystal_face_perp_dist
0 1 0 0.053
0 -1 0 0.001
0 0 -1 0.034
0 0 1 0.014
-1 0 0 0.197
1 0 0 0.063

loop_
_geom_angle_atom_site_label_1
_geom_angle_atom_site_label_2
_geom_angle_atom_site_label_3
_geom_angle
C6 C1 C2 119.88(18)
C6 C1 C7 123.14(18)
C2 C1 C7 116.92(18)
C3 C2 C1 120.61(18)
C3 C2 H2A 119.7
C1 C2 H2A 119.7
O3 C3 C2 123.48(18)
O3 C3 C4 117.25(17)
C2 C3 C4 119.27(18)
O4 C4 C5 118.70(18)
O4 C4 C3 121.03(18)
C5 C4 C3 120.28(18)
C6 C5 C4 120.23(19)
C6 C5 H5 119.9
C4 C5 H5 119.9
C1 C6 C5 119.68(18)
C1 C6 H6 120.2
C5 C6 H6 120.2
O2 C7 O1 122.72(19)
O2 C7 C1 122.44(18)
O1 C7 C1 114.83(18)
C7 O1 H1 109.6(16)
C3 O3 H3 109.6(19)
C4 O4 H4 110.1(16)
O5 C8 N3 122.56(18)
O5 C8 N4 120.50(18)
N3 C8 N4 116.94(18)
O6 C9 N4 120.95(17)
O6 C9 C10 127.34(18)
N4 C9 C10 111.71(17)
C12 C10 N2 105.10(17)
C12 C10 C9 123.28(18)
N2 C10 C9 131.62(18)
N2 C11 N1 113.28(18)
N2 C11 H11 123.4
N1 C11 H11 123.4
N1 C12 C10 111.89(17)
N1 C12 N3 126.53(17)
C10 C12 N3 121.58(17)
N3 C13 H13A 109.5
N3 C13 H13B 109.5
H13A C13 H13B 109.5
N3 C13 H13C 109.5
H13A C13 H13C 109.5
H13B C13 H13C 109.5
N4 C14 H14A 109.5
N4 C14 H14B 109.5
H14A C14 H14B 109.5
N4 C14 H14C 109.5
H14A C14 H14C 109.5
H14B C14 H14C 109.5
C11 N2 C10 106.50(17)
C11 N2 H2 127.0(13)
C10 N2 H2 126.3(13)
C11 N1 C12 103.23(16)
C12 N3 C8 119.35(16)
C12 N3 C13 120.76(16)
C8 N3 C13 119.55(17)
C9 N4 C8 126.83(17)
C9 N4 C14 117.70(17)
C8 N4 C14 115.39(16)

loop_
_geom_bond_atom_site_label_1
_geom_bond_atom_site_label_2
_geom_bond_distance
C1 C6 1.385(3)
C1 C2 1.396(3)
C1 C7 1.478(3)
C2 C3 1.377(3)
C2 H2A 0.95
C3 O3 1.369(2)
C3 C4 1.394(3)
C4 O4 1.364(2)
C4 C5 1.386(3)
C5 C6 1.385(3)
C5 H5 0.95
C6 H6 0.95
C7 O2 1.221(2)
C7 O1 1.327(2)
O1 H1 0.98(3)
O3 H3 0.83(3)
O4 H4 0.87(2)
C8 O5 1.222(2)
C8 N3 1.376(2)
C8 N4 1.396(3)
C9 O6 1.237(2)
C9 N4 1.393(3)
C9 C10 1.414(3)
C10 C12 1.366(3)
C10 N2 1.375(2)
C11 N2 1.333(2)
C11 N1 1.337(2)
C11 H11 0.95
C12 N1 1.355(2)
C12 N3 1.372(2)
C13 N3 1.455(2)
C13 H13A 0.98
C13 H13B 0.98
C13 H13C 0.98
C14 N4 1.470(3)
C14 H14A 0.98
C14 H14B 0.98
C14 H14C 0.98
N2 H2 0.93(2)

loop_
_geom_hbond_atom_site_label_D
_geom_hbond_atom_site_label_H
_geom_hbond_atom_site_label_A
_geom_hbond_site_symmetry_A
_geom_hbond_distance_DH
_geom_hbond_distance_HA
_geom_hbond_distance_DA
_geom_hbond_angle_DHA
O1 H1 O6 7_566 0.98(3) 1.68(3) 2.636(2) 164(2)
O3 H3 N1 3_545 0.83(3) 1.99(3) 2.824(2) 177(3)
O4 H4 O3 . 0.87(2) 2.27(2) 2.725(2) 113(2)
O4 H4 O5 . 0.87(2) 1.99(3) 2.761(2) 147(2)
N2 H2 O2 7_565 0.93(2) 1.81(2) 2.734(2) 172.9(19)

loop_
_geom_torsion_atom_site_label_1
_geom_torsion_atom_site_label_2
_geom_torsion_atom_site_label_3
_geom_torsion_atom_site_label_4
_geom_torsion
C6 C1 C2 C3 -2.1(3)
C7 C1 C2 C3 175.13(19)
C1 C2 C3 O3 -177.88(18)
C1 C2 C3 C4 2.0(3)
O3 C3 C4 O4 -0.2(3)
C2 C3 C4 O4 179.92(18)
O3 C3 C4 C5 179.71(18)
C2 C3 C4 C5 -0.2(3)
O4 C4 C5 C6 178.33(18)
C3 C4 C5 C6 -1.6(3)
C2 C1 C6 C5 0.3(3)
C7 C1 C6 C5 -176.72(19)
C4 C5 C6 C1 1.5(3)
C6 C1 C7 O2 178.58(19)
C2 C1 C7 O2 1.5(3)
C6 C1 C7 O1 -0.7(3)
C2 C1 C7 O1 -177.82(17)
O6 C9 C10 C12 178.5(2)
N4 C9 C10 C12 -1.6(3)
O6 C9 C10 N2 -1.0(4)
N4 C9 C10 N2 178.82(19)
N2 C10 C12 N1 -0.2(2)
C9 C10 C12 N1 -179.88(17)
N2 C10 C12 N3 179.09(17)
C9 C10 C12 N3 -0.6(3)
N1 C11 N2 C10 -0.5(2)
C12 C10 N2 C11 0.4(2)
C9 C10 N2 C11 -180.0(2)
N2 C11 N1 C12 0.3(2)
C10 C12 N1 C11 0.0(2)
N3 C12 N1 C11 -179.32(19)
N1 C12 N3 C8 178.51(18)
C10 C12 N3 C8 -0.7(3)
N1 C12 N3 C13 5.2(3)
C10 C12 N3 C13 -174.00(18)
O5 C8 N3 C12 -176.01(19)
N4 C8 N3 C12 4.1(3)
O5 C8 N3 C13 -2.6(3)
N4 C8 N3 C13 177.46(17)
O6 C9 N4 C8 -174.58(18)
C10 C9 N4 C8 5.6(3)
O6 C9 N4 C14 2.2(3)
C10 C9 N4 C14 -177.62(17)
O5 C8 N4 C9 173.09(19)
N3 C8 N4 C9 -7.0(3)
O5 C8 N4 C14 -3.8(3)
N3 C8 N4 C14 176.12(17)

_cod_database_fobs_code 2021130
